data_4100024
_journal_name_full 'Journal of the American Chemical Society'
_journal_paper_doi 10.1021/ja050129e
_journal_year 2005
_chemical_formula_sum 'C40 H52 B2 N4 O5 W'
_chemical_formula_weight 874.33
_space_group_IT_number 14
_symmetry_cell_setting monoclinic
_symmetry_space_group_name_Hall '-P 2yn'
_symmetry_space_group_name_H-M 'P 1 21/n 1'
_cell_angle_alpha 90.00
_cell_angle_beta 106.907(10)
_cell_angle_gamma 90.00
_cell_formula_units_Z 4
_cell_length_a 12.506(3)
_cell_length_b 20.434(3)
_cell_length_c 16.308(4)
_cell_measurement_temperature 173(2)
_cell_volume 3987.3(15)
_cod_depositor_comments
;
The following automatic conversions were performed:
'_symmetry_cell_setting' value 'Monoclinic' changed to 'monoclinic'
according to '/home/saulius/struct/CIF-dictionaries/cif_core.dic'
dictionary named 'cif_core.dic' version 2.4.1 from 2010-06-29.

Automatic conversion script
Id: cif_fix_enum 1527 2010-12-29 10:47:43Z saulius 
;
_cod_original_sg_symbol_H-M 'P 21/n'
_cod_database_code 4100024

loop_
_symmetry_equiv_pos_as_xyz
'x, y, z'
'-x+1/2, y+1/2, -z+1/2'
'-x, -y, -z'
'x-1/2, -y-1/2, z-1/2'

loop_
_atom_site_label
_atom_site_type_symbol
_atom_site_fract_x
_atom_site_fract_y
_atom_site_fract_z
_atom_site_U_iso_or_equiv
_atom_site_adp_type
_atom_site_occupancy
_atom_site_symmetry_multiplicity
_atom_site_calc_flag
_atom_site_refinement_flags
_atom_site_disorder_assembly
_atom_site_disorder_group
W1 W 0.253720(14) 0.350617(7) 0.236951(10) 0.02127(6) Uani 1 1 d . . .
O1 O 0.4052(3) 0.29342(16) 0.1285(2) 0.0421(9) Uani 1 1 d . . .
O2 O 0.0447(3) 0.27744(15) 0.1101(2) 0.0347(8) Uani 1 1 d . . .
O3 O 0.2523(3) 0.45504(16) 0.0942(2) 0.0483(9) Uani 1 1 d . . .
O4 O 0.0870(3) 0.45361(15) 0.2800(2) 0.0390(8) Uani 1 1 d . . .
O5 O 0.4612(3) 0.42321(17) 0.3649(2) 0.0464(9) Uani 1 1 d . . .
N1 N 0.3245(3) 0.21257(14) 0.3425(2) 0.0193(7) Uani 1 1 d . . .
N2 N 0.2216(3) 0.27462(14) 0.4054(2) 0.0170(7) Uani 1 1 d . . .
N3 N 0.3899(3) 0.11539(16) 0.4451(2) 0.0228(8) Uani 1 1 d . . .
N4 N 0.1768(3) 0.19789(15) 0.5166(2) 0.0219(7) Uani 1 1 d . . .
C1 C 0.3543(4) 0.3076(2) 0.1742(3) 0.0279(10) Uani 1 1 d . . .
C2 C 0.1206(4) 0.3034(2) 0.1568(3) 0.0264(10) Uani 1 1 d . . .
C3 C 0.2499(4) 0.4180(2) 0.1480(3) 0.0319(10) Uani 1 1 d . . .
C4 C 0.1471(4) 0.4129(2) 0.2715(3) 0.0279(10) Uani 1 1 d . . .
C5 C 0.3866(4) 0.3964(2) 0.3201(3) 0.0306(11) Uani 1 1 d . . .
C6 C 0.2679(3) 0.27129(17) 0.3381(2) 0.0173(8) Uani 1 1 d . . .
C7 C 0.3850(4) 0.19447(18) 0.2824(3) 0.0211(9) Uani 1 1 d . . .
C8 C 0.3292(4) 0.15574(19) 0.2108(3) 0.0226(9) Uani 1 1 d . . .
C9 C 0.3925(4) 0.1292(2) 0.1614(3) 0.0328(11) Uani 1 1 d . . .
H9 H 0.3570 0.1029 0.1132 0.039 Uiso 1 1 calc R . .
C10 C 0.5057(4) 0.1406(2) 0.1814(3) 0.0345(11) Uani 1 1 d . . .
H10 H 0.5476 0.1219 0.1471 0.041 Uiso 1 1 calc R . .
C11 C 0.5584(4) 0.1789(2) 0.2508(3) 0.0303(10) Uani 1 1 d . . .
H11 H 0.6365 0.1865 0.2638 0.036 Uiso 1 1 calc R . .
C12 C 0.4998(4) 0.20666(19) 0.3020(3) 0.0235(9) Uani 1 1 d . . .
C13 C 0.2043(4) 0.14117(19) 0.1892(3) 0.0273(10) Uani 1 1 d . . .
H13 H 0.1682 0.1779 0.2117 0.033 Uiso 1 1 calc R . .
C14 C 0.1826(4) 0.0776(2) 0.2321(3) 0.0393(12) Uani 1 1 d . . .
H14A H 0.1024 0.0680 0.2141 0.047 Uiso 1 1 calc R . .
H14B H 0.2086 0.0827 0.2945 0.047 Uiso 1 1 calc R . .
H14C H 0.2231 0.0414 0.2150 0.047 Uiso 1 1 calc R . .
C15 C 0.1504(4) 0.1371(2) 0.0925(3) 0.0352(11) Uani 1 1 d . . .
H15A H 0.0689 0.1379 0.0801 0.042 Uiso 1 1 calc R . .
H15B H 0.1732 0.0964 0.0707 0.042 Uiso 1 1 calc R . .
H15C H 0.1745 0.1745 0.0647 0.042 Uiso 1 1 calc R . .
C16 C 0.5641(4) 0.2479(2) 0.3788(3) 0.0263(9) Uani 1 1 d . . .
H16 H 0.5096 0.2670 0.4066 0.032 Uiso 1 1 calc R . .
C17 C 0.6264(4) 0.3042(2) 0.3498(3) 0.0372(11) Uani 1 1 d . . .
H17A H 0.6569 0.3341 0.3979 0.045 Uiso 1 1 calc R . .
H17B H 0.5745 0.3280 0.3026 0.045 Uiso 1 1 calc R . .
H17C H 0.6876 0.2863 0.3303 0.045 Uiso 1 1 calc R . .
C18 C 0.6483(4) 0.2059(2) 0.4447(3) 0.0346(11) Uani 1 1 d . . .
H18A H 0.6929 0.2339 0.4909 0.042 Uiso 1 1 calc R . .
H18B H 0.6978 0.1836 0.4168 0.042 Uiso 1 1 calc R . .
H18C H 0.6082 0.1733 0.4686 0.042 Uiso 1 1 calc R . .
C19 C 0.1484(3) 0.32714(17) 0.4158(2) 0.0176(8) Uani 1 1 d . . .
C20 C 0.0337(4) 0.32142(19) 0.3774(3) 0.0217(9) Uani 1 1 d . . .
C21 C -0.0366(4) 0.3650(2) 0.4029(3) 0.0283(10) Uani 1 1 d . . .
H21 H -0.1152 0.3611 0.3792 0.034 Uiso 1 1 calc R . .
C22 C 0.0063(4) 0.4138(2) 0.4619(3) 0.0300(10) Uani 1 1 d . . .
H22 H -0.0428 0.4424 0.4794 0.036 Uiso 1 1 calc R . .
C23 C 0.1186(4) 0.42079(19) 0.4950(3) 0.0272(10) Uani 1 1 d . . .
H23 H 0.1470 0.4556 0.5339 0.033 Uiso 1 1 calc R . .
C24 C 0.1931(4) 0.37860(18) 0.4734(2) 0.0210(9) Uani 1 1 d . . .
C25 C -0.0188(4) 0.27069(19) 0.3092(3) 0.0250(9) Uani 1 1 d . . .
H25 H 0.0414 0.2537 0.2858 0.030 Uiso 1 1 calc R . .
C26 C -0.0679(4) 0.2125(2) 0.3438(3) 0.0373(12) Uani 1 1 d . . .
H26A H -0.1015 0.1821 0.2969 0.045 Uiso 1 1 calc R . .
H26B H -0.1252 0.2278 0.3694 0.045 Uiso 1 1 calc R . .
H26C H -0.0085 0.1901 0.3875 0.045 Uiso 1 1 calc R . .
C27 C -0.1075(4) 0.3032(2) 0.2348(3) 0.0309(10) Uani 1 1 d . . .
H27A H -0.1240 0.2747 0.1843 0.037 Uiso 1 1 calc R . .
H27B H -0.0793 0.3453 0.2213 0.037 Uiso 1 1 calc R . .
H27C H -0.1759 0.3103 0.2515 0.037 Uiso 1 1 calc R . .
C28 C 0.3175(4) 0.38584(19) 0.5168(3) 0.0265(10) Uani 1 1 d . . .
H28 H 0.3588 0.3586 0.4851 0.032 Uiso 1 1 calc R . .
C29 C 0.3557(4) 0.4578(2) 0.5161(3) 0.0380(12) Uani 1 1 d . . .
H29A H 0.4375 0.4598 0.5361 0.046 Uiso 1 1 calc R . .
H29B H 0.3247 0.4839 0.5541 0.046 Uiso 1 1 calc R . .
H29C H 0.3292 0.4751 0.4577 0.046 Uiso 1 1 calc R . .
C30 C 0.3456(5) 0.3606(2) 0.6095(3) 0.0429(13) Uani 1 1 d . . .
H30A H 0.4261 0.3647 0.6371 0.051 Uiso 1 1 calc R . .
H30B H 0.3237 0.3145 0.6091 0.051 Uiso 1 1 calc R . .
H30C H 0.3048 0.3864 0.6412 0.051 Uiso 1 1 calc R . .
C31 C 0.4493(4) 0.07311(19) 0.3993(3) 0.0293(10) Uani 1 1 d . . .
H31A H 0.4343 0.0884 0.3400 0.035 Uiso 1 1 calc R . .
H31B H 0.4232 0.0279 0.3994 0.035 Uiso 1 1 calc R . .
H31C H 0.5298 0.0750 0.4280 0.035 Uiso 1 1 calc R . .
C32 C 0.4071(4) 0.0902(2) 0.5318(3) 0.0293(10) Uani 1 1 d . . .
H32A H 0.3761 0.1211 0.5648 0.035 Uiso 1 1 calc R . .
H32B H 0.4873 0.0846 0.5598 0.035 Uiso 1 1 calc R . .
H32C H 0.3694 0.0478 0.5291 0.035 Uiso 1 1 calc R . .
C33 C 0.1621(4) 0.1296(2) 0.5376(3) 0.0324(11) Uani 1 1 d . . .
H33A H 0.1912 0.1009 0.5008 0.039 Uiso 1 1 calc R . .
H33B H 0.0825 0.1206 0.5282 0.039 Uiso 1 1 calc R . .
H33C H 0.2029 0.1214 0.5978 0.039 Uiso 1 1 calc R . .
C34 C 0.1133(4) 0.2398(2) 0.5588(3) 0.0293(10) Uani 1 1 d . . .
H34A H 0.1323 0.2857 0.5529 0.035 Uiso 1 1 calc R . .
H34B H 0.1322 0.2284 0.6197 0.035 Uiso 1 1 calc R . .
H34C H 0.0331 0.2332 0.5319 0.035 Uiso 1 1 calc R . .
C35 C 0.1586(8) -0.0402(3) 0.6114(4) 0.073(2) Uani 1 1 d . . .
H35 H 0.1474 -0.0644 0.5599 0.087 Uiso 1 1 calc R . .
C36 C 0.0696(6) -0.0155(3) 0.6327(5) 0.0688(19) Uani 1 1 d . . .
H36 H -0.0041 -0.0223 0.5964 0.083 Uiso 1 1 calc R . .
C37 C 0.0870(6) 0.0186(3) 0.7057(5) 0.068(2) Uani 1 1 d . . .
H37 H 0.0247 0.0351 0.7215 0.082 Uiso 1 1 calc R . .
C38 C 0.1911(7) 0.0299(3) 0.7571(4) 0.0616(18) Uani 1 1 d . . .
H38 H 0.2016 0.0556 0.8073 0.074 Uiso 1 1 calc R . .
C39 C 0.2790(6) 0.0055(3) 0.7380(5) 0.068(2) Uani 1 1 d . . .
H39 H 0.3518 0.0126 0.7757 0.082 Uiso 1 1 calc R . .
C40 C 0.2658(7) -0.0300(3) 0.6645(6) 0.078(2) Uani 1 1 d . . .
H40 H 0.3287 -0.0472 0.6503 0.094 Uiso 1 1 calc R . .
B1 B 0.3253(4) 0.1714(2) 0.4174(3) 0.0204(10) Uani 1 1 d . . .
B2 B 0.2351(4) 0.2135(2) 0.4582(3) 0.0186(10) Uani 1 1 d . . .

loop_
_atom_site_aniso_label
_atom_site_aniso_U_11
_atom_site_aniso_U_22
_atom_site_aniso_U_33
_atom_site_aniso_U_23
_atom_site_aniso_U_13
_atom_site_aniso_U_12
W1 0.02316(10) 0.01969(9) 0.02348(10) 0.00420(7) 0.01076(7) 0.00267(7)
O1 0.042(2) 0.051(2) 0.042(2) 0.0087(16) 0.0264(18) 0.0169(17)
O2 0.034(2) 0.0357(17) 0.0344(18) -0.0022(14) 0.0096(15) 0.0022(15)
O3 0.064(3) 0.044(2) 0.044(2) 0.0235(17) 0.0273(19) 0.0118(18)
O4 0.043(2) 0.0325(17) 0.051(2) 0.0098(15) 0.0282(17) 0.0128(15)
O5 0.039(2) 0.051(2) 0.051(2) -0.0101(17) 0.0158(18) -0.0149(18)
N1 0.0167(18) 0.0176(16) 0.0263(18) 0.0012(13) 0.0103(15) 0.0046(13)
N2 0.0169(18) 0.0166(15) 0.0196(17) 0.0002(12) 0.0086(14) 0.0010(13)
N3 0.026(2) 0.0189(16) 0.0255(18) 0.0006(13) 0.0110(16) 0.0053(14)
N4 0.024(2) 0.0189(16) 0.0255(19) 0.0024(13) 0.0109(15) 0.0033(14)
C1 0.027(3) 0.027(2) 0.030(2) 0.0075(18) 0.010(2) 0.0030(19)
C2 0.031(3) 0.029(2) 0.025(2) 0.0047(18) 0.017(2) 0.007(2)
C3 0.030(3) 0.037(2) 0.032(3) 0.001(2) 0.012(2) 0.008(2)
C4 0.034(3) 0.025(2) 0.029(2) 0.0034(17) 0.015(2) -0.0015(19)
C5 0.033(3) 0.027(2) 0.036(3) 0.0069(19) 0.017(2) 0.004(2)
C6 0.012(2) 0.0161(18) 0.024(2) 0.0019(14) 0.0051(16) -0.0011(15)
C7 0.025(2) 0.0173(18) 0.026(2) 0.0028(15) 0.0145(18) 0.0058(16)
C8 0.026(2) 0.024(2) 0.020(2) 0.0013(16) 0.0118(17) 0.0039(17)
C9 0.038(3) 0.033(2) 0.029(2) -0.0066(18) 0.012(2) 0.004(2)
C10 0.033(3) 0.041(3) 0.034(3) -0.004(2) 0.018(2) 0.008(2)
C11 0.025(3) 0.035(2) 0.037(3) 0.0002(19) 0.017(2) 0.0053(19)
C12 0.024(2) 0.024(2) 0.025(2) 0.0053(16) 0.0104(18) 0.0043(17)
C13 0.034(3) 0.022(2) 0.028(2) -0.0012(16) 0.0121(19) 0.0009(18)
C14 0.034(3) 0.032(2) 0.051(3) 0.005(2) 0.010(2) -0.003(2)
C15 0.034(3) 0.031(2) 0.037(3) -0.0058(19) 0.005(2) 0.000(2)
C16 0.020(2) 0.031(2) 0.030(2) 0.0011(18) 0.0092(19) -0.0008(18)
C17 0.032(3) 0.038(3) 0.043(3) -0.002(2) 0.011(2) -0.002(2)
C18 0.036(3) 0.037(3) 0.028(2) -0.0017(19) 0.006(2) 0.001(2)
C19 0.022(2) 0.0154(17) 0.019(2) 0.0012(14) 0.0115(17) 0.0016(15)
C20 0.023(2) 0.023(2) 0.022(2) 0.0038(16) 0.0117(18) -0.0004(17)
C21 0.022(2) 0.034(2) 0.031(2) 0.0000(18) 0.0102(19) 0.0061(18)
C22 0.029(3) 0.028(2) 0.034(3) 0.0001(18) 0.011(2) 0.0142(19)
C23 0.037(3) 0.020(2) 0.024(2) -0.0044(16) 0.008(2) 0.0026(18)
C24 0.025(2) 0.0180(18) 0.021(2) 0.0046(15) 0.0077(17) 0.0006(17)
C25 0.023(2) 0.026(2) 0.027(2) -0.0031(16) 0.0084(18) -0.0025(17)
C26 0.036(3) 0.032(2) 0.042(3) 0.000(2) 0.007(2) -0.006(2)
C27 0.028(3) 0.038(2) 0.025(2) -0.0031(18) 0.0042(19) -0.001(2)
C28 0.028(3) 0.022(2) 0.029(2) -0.0002(17) 0.0070(19) -0.0009(18)
C29 0.043(3) 0.026(2) 0.047(3) -0.006(2) 0.015(2) -0.010(2)
C30 0.036(3) 0.056(3) 0.031(3) 0.010(2) 0.000(2) -0.003(2)
C31 0.032(3) 0.022(2) 0.038(3) 0.0035(17) 0.016(2) 0.0096(18)
C32 0.033(3) 0.023(2) 0.029(2) 0.0051(17) 0.004(2) 0.0094(18)
C33 0.035(3) 0.027(2) 0.036(3) 0.0057(18) 0.013(2) -0.0042(19)
C34 0.025(3) 0.037(2) 0.031(2) 0.0050(19) 0.016(2) 0.0045(19)
C35 0.123(8) 0.042(3) 0.062(4) -0.013(3) 0.040(5) -0.003(4)
C36 0.061(5) 0.051(4) 0.095(5) -0.001(4) 0.022(4) -0.010(3)
C37 0.080(6) 0.050(4) 0.098(6) 0.002(4) 0.063(5) 0.006(3)
C38 0.086(6) 0.053(4) 0.045(3) 0.002(3) 0.019(4) 0.001(4)
C39 0.055(5) 0.055(4) 0.088(5) 0.022(4) 0.010(4) 0.003(3)
C40 0.088(6) 0.048(4) 0.131(7) 0.035(4) 0.084(6) 0.030(4)
B1 0.021(3) 0.018(2) 0.024(2) -0.0002(17) 0.008(2) -0.0004(18)
B2 0.022(3) 0.020(2) 0.014(2) 0.0000(16) 0.0038(19) -0.0016(18)
